data_4118991
loop_
_publ_author_name
'Xin Cui'
'Xue Xu'
'Lukasz Wojtas'
'Martin M. Kim'
'X. Peter Zhang'

_publ_section_title
;
 Regioselective Synthesis of Multisubstituted Furans via Metalloradical
 Cyclization of Alkynes with \a-Diazocarbonyls: Construction of
 Functionalized \a-Oligofurans
;
_journal_name_full 'Journal of the American Chemical Society'
_journal_page_first 19981
_journal_page_last 19984
_journal_paper_doi 10.1021/ja309446n
_journal_volume 134
_journal_year 2012
_chemical_formula_moiety 'C29 H26 O9 Si'
_chemical_formula_sum 'C29 H26 O9 Si'
_chemical_formula_weight 546.59
_chemical_name_systematic
;
 ?
;
_space_group_IT_number 2
_symmetry_cell_setting triclinic
_symmetry_space_group_name_Hall '-P 1'
_symmetry_space_group_name_H-M 'P -1'
_atom_sites_solution_hydrogens geom
_atom_sites_solution_primary direct
_atom_sites_solution_secondary difmap
_audit_creation_method SHELXL-97
_cell_angle_alpha 94.021(3)
_cell_angle_beta 98.768(3)
_cell_angle_gamma 90.566(3)
_cell_formula_units_Z 2
_cell_length_a 9.7833(4)
_cell_length_b 10.3659(5)
_cell_length_c 13.4336(5)
_cell_measurement_reflns_used 244
_cell_measurement_temperature 100(2)
_cell_measurement_theta_max 54.1
_cell_measurement_theta_min 2.33
_cell_volume 1342.81(10)
_computing_cell_refinement 'APEX2 (Bruker, 2010); SAINT (Bruker, 2009)'
_computing_data_collection 'APEX2 (Bruker, 2010)'
_computing_data_reduction 'SAINT (Bruker, 2009);XPREP(Sheldrick,2008)'
_computing_publication_material 'APEX2 (Bruker, 2010)'
_computing_structure_refinement 'SHELXL-97 (Sheldrick, 2008)'
_computing_structure_solution 'SHELXS-97 (Sheldrick, 2008)'
_diffrn_ambient_temperature 100(2)
_diffrn_measured_fraction_theta_full 0.960
_diffrn_measured_fraction_theta_max 0.960
_diffrn_measurement_device_type 'BRUKER SMART APEXII CCD'
_diffrn_measurement_method 'omega scans'
_diffrn_radiation_monochromator graphite
_diffrn_radiation_source 'fine-focus sealed tube'
_diffrn_radiation_type CuK\a
_diffrn_radiation_wavelength 1.54178
_diffrn_reflns_av_R_equivalents 0.0881
_diffrn_reflns_av_sigmaI/netI 0.1360
_diffrn_reflns_limit_h_max 11
_diffrn_reflns_limit_h_min -11
_diffrn_reflns_limit_k_max 12
_diffrn_reflns_limit_k_min -12
_diffrn_reflns_limit_l_max 15
_diffrn_reflns_limit_l_min -14
_diffrn_reflns_number 13836
_diffrn_reflns_theta_full 65.96
_diffrn_reflns_theta_max 65.96
_diffrn_reflns_theta_min 3.34
_exptl_absorpt_coefficient_mu 1.241
_exptl_absorpt_correction_T_max 0.9637
_exptl_absorpt_correction_T_min 0.8357
_exptl_absorpt_correction_type multi-scan
_exptl_absorpt_process_details 'SADABS; (Sheldrick, 2003)'
_exptl_crystal_colour colorless
_exptl_crystal_density_diffrn 1.352
_exptl_crystal_description plate
_exptl_crystal_F_000 572
_exptl_crystal_size_max 0.15
_exptl_crystal_size_mid 0.10
_exptl_crystal_size_min 0.03
_refine_diff_density_max 0.268
_refine_diff_density_min -0.354
_refine_diff_density_rms 0.066
_refine_ls_extinction_method none
_refine_ls_goodness_of_fit_ref 1.054
_refine_ls_hydrogen_treatment constr
_refine_ls_matrix_type full
_refine_ls_number_parameters 358
_refine_ls_number_reflns 4498
_refine_ls_number_restraints 0
_refine_ls_restrained_S_all 1.054
_refine_ls_R_factor_all 0.0812
_refine_ls_R_factor_gt 0.0593
_refine_ls_shift/su_max 0.001
_refine_ls_shift/su_mean 0.000
_refine_ls_structure_factor_coef Fsqd
_refine_ls_weighting_details 'calc w=1/[\s^2^(Fo^2^)+(0.0000P)^2^+0.2070P] where P=(Fo^2^+2Fc^2^)/3'
_refine_ls_weighting_scheme calc
_refine_ls_wR_factor_gt 0.1514
_refine_ls_wR_factor_ref 0.1761
_reflns_number_gt 3368
_reflns_number_total 4498
_reflns_threshold_expression >2sigma(I)
_cod_data_source_file ja309446n_si_004.cif
_cod_data_source_block F3
_cod_original_sg_symbol_Hall -P1
_cod_database_code 4118991

loop_
_symmetry_equiv_pos_as_xyz
'x, y, z'
'-x, -y, -z'

loop_
_atom_site_label
_atom_site_type_symbol
_atom_site_fract_x
_atom_site_fract_y
_atom_site_fract_z
_atom_site_U_iso_or_equiv
_atom_site_adp_type
_atom_site_occupancy
_atom_site_symmetry_multiplicity
_atom_site_calc_flag
_atom_site_refinement_flags
C1 C 1.3430(3) 1.3504(3) 0.8303(3) 0.0335(8) Uani 1 1 d .
H1 H 1.4148 1.3864 0.8806 0.040 Uiso 1 1 calc R
O1 O 0.9395(2) 1.0982(2) 0.63497(15) 0.0241(5) Uani 1 1 d .
Si1 Si 0.23434(9) 0.82541(9) 0.02194(6) 0.0292(3) Uani 1 1 d .
C2 C 1.2370(3) 1.2784(3) 0.8578(2) 0.0323(8) Uani 1 1 d .
H2 H 1.2358 1.2648 0.9268 0.039 Uiso 1 1 calc R
O2 O 0.7258(2) 0.7003(2) 0.79573(15) 0.0283(5) Uani 1 1 d .
C3 C 1.1318(3) 1.2257(3) 0.7837(2) 0.0289(7) Uani 1 1 d .
H3 H 1.0587 1.1764 0.8026 0.035 Uiso 1 1 calc R
O3 O 0.5270(2) 0.6283(2) 0.70237(17) 0.0415(7) Uani 1 1 d .
C4 C 1.3447(3) 1.3703(3) 0.7294(3) 0.0307(7) Uani 1 1 d .
H4 H 1.4178 1.4198 0.7108 0.037 Uiso 1 1 calc R
O4 O 0.1639(2) 0.4521(2) 0.43742(17) 0.0384(6) Uani 1 1 d .
C5 C 1.2413(3) 1.3187(3) 0.6561(2) 0.0262(7) Uani 1 1 d .
H5 H 1.2430 1.3332 0.5873 0.031 Uiso 1 1 calc R
O5 O 0.1026(2) 0.5409(2) 0.28993(16) 0.0288(5) Uani 1 1 d .
C6 C 1.1334(3) 1.2449(3) 0.6826(2) 0.0251(7) Uani 1 1 d .
O6 O 0.4394(2) 0.79616(19) 0.39315(14) 0.0237(5) Uani 1 1 d .
C7 C 1.0240(3) 1.1900(3) 0.6046(2) 0.0233(6) Uani 1 1 d .
O7 O 0.6455(2) 0.90991(19) 0.50961(15) 0.0241(5) Uani 1 1 d .
C8 C 0.9821(3) 1.2087(3) 0.5062(2) 0.0258(7) Uani 1 1 d .
H8 H 1.0220 1.2677 0.4672 0.031 Uiso 1 1 calc R
O8 O 0.6770(2) 1.0461(2) 0.35558(15) 0.0302(5) Uani 1 1 d .
C9 C 0.8666(3) 1.1232(3) 0.4719(2) 0.0224(6) Uani 1 1 d .
O9 O 0.8411(2) 1.1587(2) 0.29721(16) 0.0383(6) Uani 1 1 d .
C10 C 0.7958(3) 1.1132(3) 0.3660(2) 0.0263(7) Uani 1 1 d .
C11 C 0.8445(3) 1.0572(3) 0.5530(2) 0.0242(7) Uani 1 1 d .
C12 C 0.7571(3) 0.9561(3) 0.5777(2) 0.0224(6) Uani 1 1 d .
C13 C 0.6564(3) 0.7965(3) 0.6458(2) 0.0234(7) Uani 1 1 d .
C14 C 0.7677(3) 0.8891(3) 0.6617(2) 0.0247(7) Uani 1 1 d .
H14 H 0.8362 0.9016 0.7199 0.030 Uiso 1 1 calc R
C15 C 0.6266(3) 0.6999(3) 0.7147(2) 0.0258(7) Uani 1 1 d .
C16 C 0.7049(3) 0.6031(3) 0.8647(2) 0.0324(8) Uani 1 1 d .
H16A H 0.6171 0.6178 0.8899 0.049 Uiso 1 1 calc R
H16B H 0.7810 0.6087 0.9215 0.049 Uiso 1 1 calc R
H16C H 0.7026 0.5170 0.8292 0.049 Uiso 1 1 calc R
C17 C 0.6031(3) 1.0242(3) 0.2548(2) 0.0336(8) Uani 1 1 d .
H17A H 0.5838 1.1074 0.2257 0.050 Uiso 1 1 calc R
H17B H 0.5157 0.9779 0.2566 0.050 Uiso 1 1 calc R
H17C H 0.6593 0.9722 0.2133 0.050 Uiso 1 1 calc R
C18 C 0.5854(3) 0.8125(3) 0.5512(2) 0.0240(7) Uani 1 1 d .
C19 C 0.4696(3) 0.7483(3) 0.4869(2) 0.0231(6) Uani 1 1 d .
C20 C 0.3821(3) 0.6490(3) 0.4947(2) 0.0254(7) Uani 1 1 d .
H20 H 0.3810 0.6002 0.5518 0.031 Uiso 1 1 calc R
C21 C 0.2922(3) 0.6320(3) 0.4013(2) 0.0247(7) Uani 1 1 d .
C22 C 0.3300(3) 0.7227(3) 0.3409(2) 0.0245(7) Uani 1 1 d .
C23 C 0.1814(3) 0.5320(3) 0.3800(2) 0.0253(7) Uani 1 1 d .
C24 C -0.0102(3) 0.4471(3) 0.2672(3) 0.0339(8) Uani 1 1 d .
H24A H 0.0270 0.3602 0.2593 0.051 Uiso 1 1 calc R
H24B H -0.0691 0.4664 0.2045 0.051 Uiso 1 1 calc R
H24C H -0.0651 0.4510 0.3226 0.051 Uiso 1 1 calc R
C25 C 0.2886(3) 0.7526(3) 0.2396(2) 0.0234(7) Uani 1 1 d .
C26 C 0.2622(3) 0.7794(3) 0.1538(2) 0.0279(7) Uani 1 1 d .
C27 C 0.3324(4) 0.7151(4) -0.0533(3) 0.0473(10) Uani 1 1 d .
H27A H 0.4317 0.7285 -0.0298 0.071 Uiso 1 1 calc R
H27B H 0.3115 0.7329 -0.1247 0.071 Uiso 1 1 calc R
H27C H 0.3062 0.6254 -0.0454 0.071 Uiso 1 1 calc R
C28 C 0.0463(4) 0.8119(4) -0.0288(3) 0.0459(10) Uani 1 1 d .
H28A H 0.0147 0.7218 -0.0295 0.069 Uiso 1 1 calc R
H28B H 0.0305 0.8399 -0.0978 0.069 Uiso 1 1 calc R
H28C H -0.0054 0.8669 0.0141 0.069 Uiso 1 1 calc R
C29 C 0.3007(4) 0.9950(4) 0.0268(3) 0.0420(9) Uani 1 1 d .
H29A H 0.2536 1.0498 0.0729 0.063 Uiso 1 1 calc R
H29B H 0.2830 1.0267 -0.0409 0.063 Uiso 1 1 calc R
H29C H 0.4004 0.9979 0.0511 0.063 Uiso 1 1 calc R

loop_
_atom_site_aniso_label
_atom_site_aniso_U_11
_atom_site_aniso_U_22
_atom_site_aniso_U_33
_atom_site_aniso_U_23
_atom_site_aniso_U_13
_atom_site_aniso_U_12
C1 0.0292(17) 0.0287(19) 0.0373(19) -0.0055(14) -0.0080(14) -0.0029(13)
O1 0.0220(11) 0.0235(12) 0.0250(11) -0.0008(9) -0.0003(8) -0.0092(8)
Si1 0.0295(5) 0.0333(5) 0.0241(5) 0.0027(4) 0.0014(4) -0.0004(4)
C2 0.0360(18) 0.0285(19) 0.0293(18) 0.0006(14) -0.0041(14) -0.0032(14)
O2 0.0264(11) 0.0317(13) 0.0252(12) 0.0040(9) -0.0017(9) -0.0067(9)
C3 0.0307(17) 0.0262(18) 0.0293(17) -0.0009(13) 0.0045(13) -0.0079(13)
O3 0.0386(14) 0.0470(16) 0.0353(13) 0.0136(11) -0.0090(11) -0.0236(11)
C4 0.0229(16) 0.0278(18) 0.0402(19) 0.0021(14) 0.0017(13) -0.0050(13)
O4 0.0394(14) 0.0365(15) 0.0362(13) 0.0106(11) -0.0064(11) -0.0168(11)
C5 0.0262(16) 0.0208(17) 0.0304(17) 0.0036(13) -0.0008(13) 0.0009(12)
O5 0.0260(11) 0.0297(13) 0.0273(12) -0.0040(9) -0.0033(9) -0.0094(9)
C6 0.0233(16) 0.0237(17) 0.0271(17) -0.0020(13) 0.0025(12) -0.0036(12)
O6 0.0236(11) 0.0230(12) 0.0229(11) 0.0014(9) -0.0010(8) -0.0050(8)
C7 0.0218(15) 0.0199(16) 0.0280(17) -0.0005(12) 0.0047(12) -0.0029(11)
O7 0.0214(10) 0.0246(12) 0.0250(11) 0.0012(9) 0.0001(8) -0.0078(8)
C8 0.0215(15) 0.0267(18) 0.0289(17) -0.0002(13) 0.0046(12) -0.0072(12)
O8 0.0296(12) 0.0357(14) 0.0233(12) 0.0004(9) -0.0007(9) -0.0131(9)
C9 0.0200(15) 0.0244(17) 0.0230(16) -0.0039(12) 0.0064(12) -0.0038(12)
O9 0.0344(13) 0.0500(16) 0.0297(13) 0.0086(11) 0.0006(10) -0.0166(11)
C10 0.0224(16) 0.0255(18) 0.0296(18) -0.0012(13) 0.0019(13) -0.0035(12)
C11 0.0228(15) 0.0252(17) 0.0233(16) -0.0058(13) 0.0028(12) -0.0048(12)
C12 0.0176(14) 0.0210(16) 0.0267(16) -0.0041(12) 0.0004(12) -0.0044(11)
C13 0.0235(15) 0.0219(17) 0.0244(16) 0.0003(12) 0.0032(12) -0.0039(12)
C14 0.0216(15) 0.0269(17) 0.0244(16) -0.0008(13) 0.0009(12) -0.0044(12)
C15 0.0253(16) 0.0272(18) 0.0234(16) -0.0007(13) 0.0003(12) -0.0021(12)
C16 0.0369(19) 0.035(2) 0.0256(17) 0.0038(14) 0.0067(14) -0.0029(14)
C17 0.0313(18) 0.042(2) 0.0242(17) -0.0029(14) -0.0029(14) -0.0088(14)
C18 0.0225(15) 0.0229(17) 0.0259(16) -0.0026(13) 0.0040(12) -0.0065(12)
C19 0.0226(15) 0.0254(17) 0.0196(15) 0.0014(12) -0.0023(12) -0.0007(12)
C20 0.0244(16) 0.0262(17) 0.0247(16) 0.0013(13) 0.0012(12) -0.0056(12)
C21 0.0202(15) 0.0255(17) 0.0271(17) -0.0011(13) 0.0017(12) -0.0044(12)
C22 0.0183(14) 0.0247(17) 0.0287(17) -0.0046(13) 0.0009(12) -0.0042(11)
C23 0.0222(16) 0.0269(18) 0.0253(16) -0.0015(13) 0.0007(13) -0.0051(12)
C24 0.0247(17) 0.0310(19) 0.042(2) -0.0046(15) -0.0043(14) -0.0095(13)
C25 0.0202(15) 0.0232(17) 0.0251(17) 0.0008(13) -0.0007(12) -0.0085(12)
C26 0.0248(16) 0.0250(18) 0.0324(19) 0.0000(14) 0.0013(13) -0.0045(12)
C27 0.056(2) 0.050(3) 0.037(2) 0.0037(18) 0.0082(18) 0.0118(19)
C28 0.035(2) 0.060(3) 0.038(2) 0.0002(18) -0.0051(16) -0.0027(17)
C29 0.044(2) 0.046(2) 0.037(2) 0.0063(17) 0.0081(16) -0.0048(17)

loop_
_atom_type_symbol
_atom_type_description
_atom_type_scat_dispersion_real
_atom_type_scat_dispersion_imag
_atom_type_scat_source
C C 0.0181 0.0091 'International Tables Vol C Tables 4.2.6.8 and 6.1.1.4'
H H 0.0000 0.0000 'International Tables Vol C Tables 4.2.6.8 and 6.1.1.4'
O O 0.0492 0.0322 'International Tables Vol C Tables 4.2.6.8 and 6.1.1.4'
Si Si 0.2541 0.3302 'International Tables Vol C Tables 4.2.6.8 and 6.1.1.4'

loop_
_geom_angle_atom_site_label_1
_geom_angle_atom_site_label_2
_geom_angle_atom_site_label_3
_geom_angle
C2 C1 C4 120.0(3)
C2 C1 H1 120.0
C4 C1 H1 120.0
C11 O1 C7 107.6(2)
C27 Si1 C26 108.55(16)
C27 Si1 C29 111.20(18)
C26 Si1 C29 105.88(15)
C27 Si1 C28 110.14(19)
C26 Si1 C28 109.20(15)
C29 Si1 C28 111.71(18)
C1 C2 C3 119.8(3)
C1 C2 H2 120.1
C3 C2 H2 120.1
C15 O2 C16 114.0(2)
C6 C3 C2 120.3(3)
C6 C3 H3 119.8
C2 C3 H3 119.8
C5 C4 C1 120.4(3)
C5 C4 H4 119.8
C1 C4 H4 119.8
C4 C5 C6 120.3(3)
C4 C5 H5 119.9
C6 C5 H5 119.9
C23 O5 C24 114.5(2)
C3 C6 C5 119.1(3)
C3 C6 C7 120.8(3)
C5 C6 C7 120.1(3)
C19 O6 C22 106.7(2)
C8 C7 O1 109.5(2)
C8 C7 C6 135.0(3)
O1 C7 C6 115.5(2)
C18 O7 C12 107.7(2)
C7 C8 C9 107.1(3)
C7 C8 H8 126.4
C9 C8 H8 126.4
C10 O8 C17 116.6(2)
C11 C9 C8 106.5(3)
C11 C9 C10 130.8(3)
C8 C9 C10 122.6(3)
O9 C10 O8 124.1(3)
O9 C10 C9 124.1(3)
O8 C10 C9 111.8(2)
O1 C11 C9 109.2(2)
O1 C11 C12 110.7(3)
C9 C11 C12 140.0(3)
C14 C12 O7 109.6(2)
C14 C12 C11 130.0(3)
O7 C12 C11 120.4(3)
C18 C13 C14 106.2(3)
C18 C13 C15 126.7(3)
C14 C13 C15 127.0(3)
C12 C14 C13 106.9(3)
C12 C14 H14 126.5
C13 C14 H14 126.5
O3 C15 O2 122.9(3)
O3 C15 C13 125.7(3)
O2 C15 C13 111.4(2)
O2 C16 H16A 109.5
O2 C16 H16B 109.5
H16A C16 H16B 109.5
O2 C16 H16C 109.5
H16A C16 H16C 109.5
H16B C16 H16C 109.5
O8 C17 H17A 109.5
O8 C17 H17B 109.5
H17A C17 H17B 109.5
O8 C17 H17C 109.5
H17A C17 H17C 109.5
H17B C17 H17C 109.5
O7 C18 C13 109.6(2)
O7 C18 C19 114.9(3)
C13 C18 C19 135.4(3)
C20 C19 O6 110.1(2)
C20 C19 C18 135.7(3)
O6 C19 C18 114.1(2)
C19 C20 C21 106.8(3)
C19 C20 H20 126.6
C21 C20 H20 126.6
C22 C21 C20 107.1(3)
C22 C21 C23 129.7(3)
C20 C21 C23 123.2(3)
C21 C22 O6 109.2(3)
C21 C22 C25 135.6(3)
O6 C22 C25 115.2(2)
O4 C23 O5 124.1(3)
O4 C23 C21 123.4(3)
O5 C23 C21 112.6(3)
O5 C24 H24A 109.5
O5 C24 H24B 109.5
H24A C24 H24B 109.5
O5 C24 H24C 109.5
H24A C24 H24C 109.5
H24B C24 H24C 109.5
C26 C25 C22 175.9(3)
C25 C26 Si1 175.9(3)
Si1 C27 H27A 109.5
Si1 C27 H27B 109.5
H27A C27 H27B 109.5
Si1 C27 H27C 109.5
H27A C27 H27C 109.5
H27B C27 H27C 109.5
Si1 C28 H28A 109.5
Si1 C28 H28B 109.5
H28A C28 H28B 109.5
Si1 C28 H28C 109.5
H28A C28 H28C 109.5
H28B C28 H28C 109.5
Si1 C29 H29A 109.5
Si1 C29 H29B 109.5
H29A C29 H29B 109.5
Si1 C29 H29C 109.5
H29A C29 H29C 109.5
H29B C29 H29C 109.5

loop_
_geom_bond_atom_site_label_1
_geom_bond_atom_site_label_2
_geom_bond_distance
C1 C2 1.381(5)
C1 C4 1.388(5)
C1 H1 0.9500
O1 C11 1.369(3)
O1 C7 1.377(3)
Si1 C27 1.845(4)
Si1 C26 1.848(3)
Si1 C29 1.861(4)
Si1 C28 1.862(3)
C2 C3 1.396(4)
C2 H2 0.9500
O2 C15 1.343(4)
O2 C16 1.449(4)
C3 C6 1.390(4)
C3 H3 0.9500
O3 C15 1.204(4)
C4 C5 1.375(4)
C4 H4 0.9500
O4 C23 1.198(4)
C5 C6 1.401(4)
C5 H5 0.9500
O5 C23 1.341(4)
O5 C24 1.446(3)
C6 C7 1.459(4)
O6 C19 1.377(3)
O6 C22 1.378(3)
C7 C8 1.351(4)
O7 C18 1.358(3)
O7 C12 1.372(3)
C8 C9 1.428(4)
C8 H8 0.9500
O8 C10 1.333(3)
O8 C17 1.436(4)
C9 C11 1.369(4)
C9 C10 1.480(4)
O9 C10 1.207(4)
C11 C12 1.434(4)
C12 C14 1.357(4)
C13 C18 1.374(4)
C13 C14 1.426(4)
C13 C15 1.466(4)
C14 H14 0.9500
C16 H16A 0.9800
C16 H16B 0.9800
C16 H16C 0.9800
C17 H17A 0.9800
C17 H17B 0.9800
C17 H17C 0.9800
C18 C19 1.441(4)
C19 C20 1.353(4)
C20 C21 1.418(4)
C20 H20 0.9500
C21 C22 1.368(4)
C21 C23 1.474(4)
C22 C25 1.416(4)
C24 H24A 0.9800
C24 H24B 0.9800
C24 H24C 0.9800
C25 C26 1.195(4)
C27 H27A 0.9800
C27 H27B 0.9800
C27 H27C 0.9800
C28 H28A 0.9800
C28 H28B 0.9800
C28 H28C 0.9800
C29 H29A 0.9800
C29 H29B 0.9800
C29 H29C 0.9800

loop_
_geom_torsion_atom_site_label_1
_geom_torsion_atom_site_label_2
_geom_torsion_atom_site_label_3
_geom_torsion_atom_site_label_4
_geom_torsion
C4 C1 C2 C3 0.0(5)
C1 C2 C3 C6 0.2(5)
C2 C1 C4 C5 0.1(5)
C1 C4 C5 C6 -0.4(5)
C2 C3 C6 C5 -0.5(5)
C2 C3 C6 C7 179.9(3)
C4 C5 C6 C3 0.6(5)
C4 C5 C6 C7 -179.8(3)
C11 O1 C7 C8 1.1(3)
C11 O1 C7 C6 -179.7(3)
C3 C6 C7 C8 165.7(4)
C5 C6 C7 C8 -13.9(6)
C3 C6 C7 O1 -13.2(4)
C5 C6 C7 O1 167.2(3)
O1 C7 C8 C9 -0.9(3)
C6 C7 C8 C9 -179.9(3)
C7 C8 C9 C11 0.4(4)
C7 C8 C9 C10 -177.8(3)
C17 O8 C10 O9 2.3(5)
C17 O8 C10 C9 -176.7(3)
C11 C9 C10 O9 -165.2(4)
C8 C9 C10 O9 12.5(5)
C11 C9 C10 O8 13.8(5)
C8 C9 C10 O8 -168.5(3)
C7 O1 C11 C9 -0.9(3)
C7 O1 C11 C12 176.9(2)
C8 C9 C11 O1 0.3(4)
C10 C9 C11 O1 178.3(3)
C8 C9 C11 C12 -176.5(4)
C10 C9 C11 C12 1.5(7)
C18 O7 C12 C14 -0.2(3)
C18 O7 C12 C11 177.7(3)
O1 C11 C12 C14 -9.3(5)
C9 C11 C12 C14 167.5(4)
O1 C11 C12 O7 173.3(2)
C9 C11 C12 O7 -9.9(6)
O7 C12 C14 C13 -0.4(3)
C11 C12 C14 C13 -178.0(3)
C18 C13 C14 C12 0.7(3)
C15 C13 C14 C12 178.5(3)
C16 O2 C15 O3 2.6(5)
C16 O2 C15 C13 -177.6(3)
C18 C13 C15 O3 -7.8(6)
C14 C13 C15 O3 174.9(3)
C18 C13 C15 O2 172.4(3)
C14 C13 C15 O2 -4.9(5)
C12 O7 C18 C13 0.7(3)
C12 O7 C18 C19 -177.0(3)
C14 C13 C18 O7 -0.9(3)
C15 C13 C18 O7 -178.7(3)
C14 C13 C18 C19 176.2(4)
C15 C13 C18 C19 -1.6(6)
C22 O6 C19 C20 -0.6(3)
C22 O6 C19 C18 178.3(3)
O7 C18 C19 C20 179.0(4)
C13 C18 C19 C20 2.1(7)
O7 C18 C19 O6 0.4(4)
C13 C18 C19 O6 -176.5(3)
O6 C19 C20 C21 0.4(4)
C18 C19 C20 C21 -178.2(4)
C19 C20 C21 C22 -0.1(4)
C19 C20 C21 C23 179.9(3)
C20 C21 C22 O6 -0.3(4)
C23 C21 C22 O6 179.7(3)
C20 C21 C22 C25 175.9(4)
C23 C21 C22 C25 -4.0(6)
C19 O6 C22 C21 0.6(3)
C19 O6 C22 C25 -176.5(3)
C24 O5 C23 O4 1.6(5)
C24 O5 C23 C21 -178.2(3)
C22 C21 C23 O4 175.1(4)
C20 C21 C23 O4 -4.8(5)
C22 C21 C23 O5 -5.2(5)
C20 C21 C23 O5 174.9(3)
